data_1502987
loop_
_publ_author_name
'Gontier, Elodie'
'Bellec, Nathalie'
'Brignou, Pierre'
'Gohier, Arnaud'
'Guerro, Michel'
'Roisnel, Thierry'
'Lorcy, Dominique'

_publ_section_title
;
 Pyridyldithiafulvenes as precursors of coordination-driven self-assembled
 redox active macrocycle.
;
_journal_issue 10
_journal_name_full 'Organic letters'
_journal_page_first 2386
_journal_page_last 2389
_journal_paper_doi 10.1021/ol1007422
_journal_volume 12
_journal_year 2010
_chemical_compound_source 'synthesis as described'
_chemical_formula_moiety 'C52 H40 Mo2 N4 O8 S8'
_chemical_formula_sum 'C52 H40 Mo2 N4 O8 S8'
_chemical_formula_weight 1297.24
_chemical_name_systematic
;
 ?
;
_space_group_IT_number 15
_symmetry_cell_setting monoclinic
_symmetry_Int_Tables_number 15
_symmetry_space_group_name_Hall '-C 2yc'
_symmetry_space_group_name_H-M 'C 1 2/c 1'
_atom_sites_solution_hydrogens geom
_atom_sites_solution_primary direct
_atom_sites_solution_secondary difmap
_audit_conform_dict_location ftp://ftp.iucr.org/pub/cif_core.dic
_audit_conform_dict_name cif_core.dic
_audit_conform_dict_version 2.3
_audit_creation_date 2009-10-26T18:15:07-00:00
_audit_creation_method 'WinGX routine CIF_UPDATE'
_cell_angle_alpha 90
_cell_angle_beta 105.061(5)
_cell_angle_gamma 90
_cell_formula_units_Z 4
_cell_length_a 18.067(4)
_cell_length_b 19.602(4)
_cell_length_c 24.107(4)
_cell_measurement_reflns_used 2984
_cell_measurement_temperature 100(2)
_cell_measurement_theta_max 23.19
_cell_measurement_theta_min 2.25
_cell_measurement_wavelength 0.71073
_cell_volume 8244(3)
_computing_cell_refinement 'Bruker SMART (Bruker, 2002)'
_computing_data_collection 'Bruker SAINT (Bruker, 2002)'
_computing_data_reduction 'Bruker SAINT (Bruker, 2002)'
_computing_molecular_graphics 'Ortep-3 for Windows (Farrugia, 1997)'
_computing_publication_material 'WinGX publication routines (Farrugia, 1999)'
_computing_structure_refinement 'SHELXL-97 (Sheldrick, 1997)'
_computing_structure_solution 'SIR97 (Altomare et al., 1999)'
_diffrn_ambient_temperature 100(2)
_diffrn_detector 'CCD plate'
_diffrn_measured_fraction_theta_full 0.991
_diffrn_measured_fraction_theta_max 0.991
_diffrn_measurement_device_type 'APEXII, Bruker-AXS'
_diffrn_measurement_method 'CCD rotation images, thin slices'
_diffrn_radiation_monochromator graphite
_diffrn_radiation_probe x-ray
_diffrn_radiation_type MoK\a
_diffrn_radiation_wavelength 0.71073
_diffrn_reflns_av_R_equivalents 0.0845
_diffrn_reflns_av_unetI/netI 0.0988
_diffrn_reflns_limit_h_max 23
_diffrn_reflns_limit_h_min -23
_diffrn_reflns_limit_k_max 25
_diffrn_reflns_limit_k_min -25
_diffrn_reflns_limit_l_max 31
_diffrn_reflns_limit_l_min -20
_diffrn_reflns_number 30621
_diffrn_reflns_theta_full 27.48
_diffrn_reflns_theta_max 27.48
_diffrn_reflns_theta_min 3.08
_exptl_absorpt_coefficient_mu 0.544
_exptl_absorpt_correction_T_max 0.978
_exptl_absorpt_correction_T_min 0.722
_exptl_absorpt_correction_type multi-scan
_exptl_absorpt_process_details
;
  [Sheldrick, G.M. (2002). SADABS Bruker AXS Inc., Madison, Wisconsin, USA]
;
_exptl_crystal_colour orange
_exptl_crystal_density_diffrn 1.045
_exptl_crystal_density_method 'not measured'
_exptl_crystal_description stick
_exptl_crystal_F_000 2624
_exptl_crystal_size_max 0.49
_exptl_crystal_size_mid 0.12
_exptl_crystal_size_min 0.04
_platon_squeeze_details
;
;
_refine_diff_density_max 0.468
_refine_diff_density_min -0.35
_refine_diff_density_rms 0.09
_refine_ls_extinction_method none
_refine_ls_goodness_of_fit_ref 0.922
_refine_ls_hydrogen_treatment constr
_refine_ls_matrix_type full
_refine_ls_number_parameters 338
_refine_ls_number_reflns 9390
_refine_ls_number_restraints 0
_refine_ls_restrained_S_all 0.922
_refine_ls_R_factor_all 0.0909
_refine_ls_R_factor_gt 0.0544
_refine_ls_shift/su_max 0.02
_refine_ls_shift/su_mean 0
_refine_ls_structure_factor_coef Fsqd
_refine_ls_weighting_details 'calc w=1/[\s^2^(Fo^2^)+(0.0602P)^2^+0.0000P] where P=(Fo^2^+2Fc^2^)/3'
_refine_ls_weighting_scheme calc
_refine_ls_wR_factor_gt 0.1244
_refine_ls_wR_factor_ref 0.1363
_reflns_number_gt 5965
_reflns_number_total 9390
_reflns_threshold_expression >2sigma(I)
_cod_data_source_file ol1007422_si_002.cif
_cod_data_source_block macrocycle7
_cod_original_sg_symbol_H-M 'C 2/c'
_cod_database_code 1502987

loop_
_symmetry_equiv_pos_as_xyz
'x, y, z'
'-x, y, -z+1/2'
'x+1/2, y+1/2, z'
'-x+1/2, y+1/2, -z+1/2'
'-x, -y, -z'
'x, -y, z-1/2'
'-x+1/2, -y+1/2, -z'
'x+1/2, -y+1/2, z-1/2'

loop_
_atom_site_label
_atom_site_type_symbol
_atom_site_fract_x
_atom_site_fract_y
_atom_site_fract_z
_atom_site_U_iso_or_equiv
_atom_site_adp_type
_atom_site_occupancy
_atom_site_symmetry_multiplicity
_atom_site_calc_flag
_atom_site_refinement_flags
Mo1 Mo 0.710103(18) 0.146621(18) 0.611024(14) 0.03165(11) Uani 1 1 d .
C1 C 0.6635(2) 0.2425(2) 0.59838(17) 0.0431(11) Uani 1 1 d .
O1 O 0.6318(2) 0.29364(18) 0.58946(15) 0.0671(10) Uani 1 1 d .
C2 C 0.6800(2) 0.1305(2) 0.52861(18) 0.0332(9) Uani 1 1 d .
O2 O 0.66240(16) 0.11764(15) 0.47943(12) 0.0412(7) Uani 1 1 d .
C3 C 0.6078(2) 0.1136(2) 0.61233(17) 0.0441(11) Uani 1 1 d .
O3 O 0.54811(17) 0.0920(2) 0.61198(14) 0.0665(10) Uani 1 1 d .
C4 C 0.7439(2) 0.0479(2) 0.61950(17) 0.0377(10) Uani 1 1 d .
O4 O 0.7578(2) -0.00904(17) 0.62165(14) 0.0639(10) Uani 1 1 d .
N11 N 0.83140(16) 0.18081(16) 0.61118(12) 0.0296(7) Uani 1 1 d .
C12 C 0.8937(2) 0.1464(2) 0.64208(16) 0.0330(9) Uani 1 1 d .
H12 H 0.886 0.1123 0.6681 0.04 Uiso 1 1 calc R
C13 C 0.9674(2) 0.15775(19) 0.63804(15) 0.0295(8) Uani 1 1 d .
H13 H 1.0083 0.1312 0.6605 0.035 Uiso 1 1 calc R
C14 C 0.9827(2) 0.20837(19) 0.60094(15) 0.0302(8) Uani 1 1 d .
C15 C 0.9180(2) 0.2442(2) 0.57015(17) 0.0355(9) Uani 1 1 d .
H15 H 0.9239 0.2792 0.5443 0.043 Uiso 1 1 calc R
C16 C 0.8460(2) 0.2298(2) 0.57652(16) 0.0347(9) Uani 1 1 d .
H16 H 0.8041 0.2561 0.5551 0.042 Uiso 1 1 calc R
C17 C 1.0609(2) 0.2176(2) 0.59599(15) 0.0305(9) Uani 1 1 d .
C18 C 1.0877(2) 0.2732(2) 0.57247(15) 0.0307(9) Uani 1 1 d .
S19 S 1.18366(6) 0.27339(6) 0.56954(5) 0.0395(3) Uani 1 1 d .
S20 S 1.03963(5) 0.34783(5) 0.54533(4) 0.0353(2) Uani 1 1 d .
C21 C 1.1831(2) 0.3542(2) 0.53889(18) 0.0410(10) Uani 1 1 d .
C22 C 1.2574(3) 0.3753(2) 0.5271(2) 0.0580(13) Uani 1 1 d .
H22A H 1.2499 0.4179 0.505 0.087 Uiso 1 1 calc R
H22B H 1.2748 0.3395 0.5051 0.087 Uiso 1 1 calc R
H22C H 1.2961 0.3824 0.5636 0.087 Uiso 1 1 calc R
C23 C 1.1169(2) 0.3890(2) 0.52765(17) 0.0363(10) Uani 1 1 d .
C24 C 1.1004(2) 0.4590(2) 0.50217(18) 0.0473(11) Uani 1 1 d .
H24A H 1.1457 0.4764 0.4917 0.071 Uiso 1 1 calc R
H24B H 1.0874 0.4896 0.5304 0.071 Uiso 1 1 calc R
H24C H 1.0572 0.4567 0.4678 0.071 Uiso 1 1 calc R
N31 N 0.75549(17) 0.16069(17) 0.70775(13) 0.0345(8) Uani 1 1 d .
C32 C 0.7437(3) 0.1133(3) 0.74352(18) 0.0531(13) Uani 1 1 d .
H32 H 0.7067 0.0791 0.7285 0.064 Uiso 1 1 calc R
C33 C 0.7813(3) 0.1101(3) 0.80102(18) 0.0533(13) Uani 1 1 d .
H33 H 0.7701 0.0741 0.824 0.064 Uiso 1 1 calc R
C34 C 0.8362(2) 0.1597(2) 0.82581(16) 0.0319(9) Uani 1 1 d .
C35 C 0.8429(2) 0.2127(2) 0.78871(16) 0.0343(9) Uani 1 1 d .
H35 H 0.8752 0.2504 0.803 0.041 Uiso 1 1 calc R
C36 C 0.8033(2) 0.2109(2) 0.73200(17) 0.0369(10) Uani 1 1 d .
H36 H 0.8103 0.2478 0.7082 0.044 Uiso 1 1 calc R
C37 C 1.1162(2) 0.1598(2) 0.61594(16) 0.0299(9) Uani 1 1 d .
C38 C 1.1134(2) 0.1100(2) 0.57554(16) 0.0310(9) Uani 1 1 d .
S39 S 1.16337(6) 0.03286(5) 0.58257(4) 0.0343(2) Uani 1 1 d .
S40 S 1.05199(5) 0.12087(5) 0.50626(4) 0.0332(2) Uani 1 1 d .
C41 C 1.1229(2) 0.0029(2) 0.51242(16) 0.0350(9) Uani 1 1 d .
C42 C 1.1514(2) -0.0662(2) 0.49953(19) 0.0463(11) Uani 1 1 d .
H42A H 1.1518 -0.0974 0.5313 0.069 Uiso 1 1 calc R
H42B H 1.2034 -0.0617 0.4948 0.069 Uiso 1 1 calc R
H42C H 1.1174 -0.0842 0.4641 0.069 Uiso 1 1 calc R
C43 C 1.0732(2) 0.0431(2) 0.47795(17) 0.0338(9) Uani 1 1 d .
C44 C 1.0342(2) 0.0304(2) 0.41603(16) 0.0442(11) Uani 1 1 d .
H44A H 1.0597 0.0569 0.3919 0.066 Uiso 1 1 calc R
H44B H 0.9804 0.0444 0.4081 0.066 Uiso 1 1 calc R
H44C H 1.037 -0.0183 0.4076 0.066 Uiso 1 1 calc R

loop_
_atom_site_aniso_label
_atom_site_aniso_U_11
_atom_site_aniso_U_22
_atom_site_aniso_U_33
_atom_site_aniso_U_23
_atom_site_aniso_U_13
_atom_site_aniso_U_12
Mo1 0.02214(17) 0.0376(2) 0.0336(2) 0.00572(16) 0.00442(14) -0.00431(15)
C1 0.035(2) 0.051(3) 0.041(2) 0.002(2) 0.0055(19) 0.003(2)
O1 0.068(2) 0.051(2) 0.083(3) 0.0118(19) 0.020(2) 0.0161(19)
C2 0.028(2) 0.031(2) 0.042(2) 0.0123(19) 0.0104(18) 0.0005(16)
O2 0.0415(17) 0.0436(18) 0.0361(17) 0.0071(14) 0.0057(14) 0.0042(14)
C3 0.034(2) 0.058(3) 0.037(2) 0.001(2) 0.004(2) -0.008(2)
O3 0.0348(18) 0.099(3) 0.067(2) 0.003(2) 0.0152(16) -0.0276(19)
C4 0.035(2) 0.040(3) 0.034(2) 0.009(2) 0.0020(18) -0.0057(19)
O4 0.071(2) 0.042(2) 0.064(2) 0.0069(17) -0.0082(18) 0.0013(18)
N11 0.0236(16) 0.0337(18) 0.0314(17) 0.0039(15) 0.0073(14) -0.0048(14)
C12 0.027(2) 0.036(2) 0.033(2) 0.0102(18) 0.0040(17) 0.0013(18)
C13 0.0267(19) 0.031(2) 0.029(2) 0.0052(17) 0.0025(16) 0.0019(16)
C14 0.028(2) 0.032(2) 0.031(2) -0.0030(17) 0.0072(16) 0.0012(16)
C15 0.025(2) 0.037(2) 0.044(2) 0.0140(19) 0.0079(18) -0.0026(17)
C16 0.0216(19) 0.037(2) 0.043(2) 0.0140(19) 0.0041(17) 0.0038(17)
C17 0.0236(19) 0.038(2) 0.030(2) 0.0035(17) 0.0080(16) 0.0022(16)
C18 0.0247(19) 0.036(2) 0.032(2) -0.0003(18) 0.0084(16) -0.0012(17)
S19 0.0271(5) 0.0401(6) 0.0566(7) 0.0014(5) 0.0202(5) -0.0008(4)
S20 0.0265(5) 0.0340(6) 0.0453(6) 0.0064(5) 0.0092(4) -0.0018(4)
C21 0.040(2) 0.041(2) 0.047(2) -0.003(2) 0.020(2) -0.016(2)
C22 0.053(3) 0.044(3) 0.091(4) 0.001(3) 0.044(3) -0.010(2)
C23 0.037(2) 0.035(2) 0.038(2) 0.0074(19) 0.0123(19) -0.0079(19)
C24 0.046(3) 0.041(3) 0.054(3) 0.006(2) 0.013(2) -0.012(2)
N31 0.0259(17) 0.046(2) 0.0305(18) 0.0022(15) 0.0054(14) -0.0078(15)
C32 0.049(3) 0.068(3) 0.042(3) 0.009(2) 0.011(2) -0.029(3)
C33 0.054(3) 0.068(3) 0.034(2) 0.011(2) 0.005(2) -0.030(3)
C34 0.0248(19) 0.041(2) 0.032(2) -0.0017(18) 0.0110(16) -0.0018(17)
C35 0.031(2) 0.031(2) 0.040(2) -0.0031(19) 0.0060(18) -0.0020(17)
C36 0.036(2) 0.035(2) 0.041(2) 0.0044(19) 0.0119(19) -0.0017(18)
C37 0.0209(18) 0.036(2) 0.032(2) 0.0052(17) 0.0065(16) 0.0020(16)
C38 0.0240(19) 0.034(2) 0.036(2) 0.0043(18) 0.0087(17) 0.0004(16)
S39 0.0311(5) 0.0361(6) 0.0365(5) 0.0030(5) 0.0106(4) 0.0038(4)
S40 0.0287(5) 0.0375(6) 0.0332(5) 0.0028(4) 0.0079(4) -0.0011(4)
C41 0.030(2) 0.038(2) 0.040(2) -0.0019(19) 0.0137(18) -0.0048(18)
C42 0.036(2) 0.043(3) 0.060(3) -0.005(2) 0.012(2) -0.002(2)
C43 0.027(2) 0.038(2) 0.039(2) -0.0014(19) 0.0137(18) -0.0099(17)
C44 0.039(2) 0.052(3) 0.043(2) -0.004(2) 0.013(2) -0.010(2)

loop_
_atom_type_symbol
_atom_type_description
_atom_type_scat_dispersion_real
_atom_type_scat_dispersion_imag
_atom_type_scat_source
C C 0.0033 0.0016 'International Tables Vol C Tables 4.2.6.8 and 6.1.1.4'
H H 0 0 'International Tables Vol C Tables 4.2.6.8 and 6.1.1.4'
N N 0.0061 0.0033 'International Tables Vol C Tables 4.2.6.8 and 6.1.1.4'
O O 0.0106 0.006 'International Tables Vol C Tables 4.2.6.8 and 6.1.1.4'
S S 0.1246 0.1234 'International Tables Vol C Tables 4.2.6.8 and 6.1.1.4'
Mo Mo -1.6832 0.6857 'International Tables Vol C Tables 4.2.6.8 and 6.1.1.4'

loop_
_geom_angle_atom_site_label_1
_geom_angle_atom_site_label_2
_geom_angle_atom_site_label_3
_geom_angle
_geom_angle_site_symmetry_1
_geom_angle_site_symmetry_3
C2 Mo1 C3 87.05(16) . .
C2 Mo1 C4 86.83(16) . .
C3 Mo1 C4 86.73(18) . .
C2 Mo1 C1 90.11(16) . .
C3 Mo1 C1 87.34(19) . .
C4 Mo1 C1 173.46(16) . .
C2 Mo1 N31 174.84(14) . .
C3 Mo1 N31 96.51(14) . .
C4 Mo1 N31 89.63(14) . .
C1 Mo1 N31 93.78(14) . .
C2 Mo1 N11 93.58(13) . .
C3 Mo1 N11 177.56(16) . .
C4 Mo1 N11 90.95(14) . .
C1 Mo1 N11 95.02(15) . .
N31 Mo1 N11 82.71(11) . .
O1 C1 Mo1 174.4(4) . .
O2 C2 Mo1 176.9(3) . .
O3 C3 Mo1 177.5(4) . .
O4 C4 Mo1 175.0(4) . .
C16 N11 C12 115.4(3) . .
C16 N11 Mo1 123.4(2) . .
C12 N11 Mo1 120.8(2) . .
N11 C12 C13 124.0(3) . .
N11 C12 H12 118 . .
C13 C12 H12 118 . .
C12 C13 C14 120.7(3) . .
C12 C13 H13 119.6 . .
C14 C13 H13 119.6 . .
C15 C14 C13 114.6(3) . .
C15 C14 C17 125.9(3) . .
C13 C14 C17 119.5(3) . .
C16 C15 C14 121.3(4) . .
C16 C15 H15 119.3 . .
C14 C15 H15 119.3 . .
N11 C16 C15 124.0(3) . .
N11 C16 H16 118 . .
C15 C16 H16 118 . .
C18 C17 C14 125.8(3) . .
C18 C17 C37 117.0(3) . .
C14 C17 C37 117.2(3) . .
C17 C18 S20 128.9(3) . .
C17 C18 S19 118.5(3) . .
S20 C18 S19 112.6(2) . .
C21 S19 C18 97.05(19) . .
C18 S20 C23 97.32(19) . .
C23 C21 C22 128.0(4) . .
C23 C21 S19 116.9(3) . .
C22 C21 S19 115.1(3) . .
C21 C22 H22A 109.5 . .
C21 C22 H22B 109.5 . .
H22A C22 H22B 109.5 . .
C21 C22 H22C 109.5 . .
H22A C22 H22C 109.5 . .
H22B C22 H22C 109.5 . .
C21 C23 C24 128.2(4) . .
C21 C23 S20 116.1(3) . .
C24 C23 S20 115.6(3) . .
C23 C24 H24A 109.5 . .
C23 C24 H24B 109.5 . .
H24A C24 H24B 109.5 . .
C23 C24 H24C 109.5 . .
H24A C24 H24C 109.5 . .
H24B C24 H24C 109.5 . .
C32 N31 C36 115.2(3) . .
C32 N31 Mo1 120.4(3) . .
C36 N31 Mo1 123.7(3) . .
N31 C32 C33 124.7(4) . .
N31 C32 H32 117.7 . .
C33 C32 H32 117.7 . .
C32 C33 C34 120.3(4) . .
C32 C33 H33 119.9 . .
C34 C33 H33 119.9 . .
C35 C34 C33 114.3(4) . .
C35 C34 C37 119.6(4) . 2_756
C33 C34 C37 126.2(4) . 2_756
C36 C35 C34 120.8(4) . .
C36 C35 H35 119.6 . .
C34 C35 H35 119.6 . .
N31 C36 C35 124.3(4) . .
N31 C36 H36 117.8 . .
C35 C36 H36 117.8 . .
C38 C37 C34 126.3(4) . 2_756
C38 C37 C17 114.2(3) . .
C34 C37 C17 119.4(3) 2_756 .
C37 C38 S39 128.7(3) . .
C37 C38 S40 119.0(3) . .
S39 C38 S40 112.3(2) . .
C38 S39 C41 96.91(19) . .
C43 S40 C38 96.68(19) . .
C43 C41 C42 128.4(4) . .
C43 C41 S39 116.9(3) . .
C42 C41 S39 114.7(3) . .
C41 C42 H42A 109.5 . .
C41 C42 H42B 109.5 . .
H42A C42 H42B 109.5 . .
C41 C42 H42C 109.5 . .
H42A C42 H42C 109.5 . .
H42B C42 H42C 109.5 . .
C41 C43 C44 126.7(4) . .
C41 C43 S40 117.2(3) . .
C44 C43 S40 116.0(3) . .
C43 C44 H44A 109.5 . .
C43 C44 H44B 109.5 . .
H44A C44 H44B 109.5 . .
C43 C44 H44C 109.5 . .
H44A C44 H44C 109.5 . .
H44B C44 H44C 109.5 . .

loop_
_geom_bond_atom_site_label_1
_geom_bond_atom_site_label_2
_geom_bond_distance
_geom_bond_site_symmetry_2
Mo1 C2 1.944(4) .
Mo1 C3 1.967(4) .
Mo1 C4 2.024(5) .
Mo1 C1 2.049(5) .
Mo1 N31 2.279(3) .
Mo1 N11 2.291(3) .
C1 O1 1.147(5) .
C2 O2 1.173(4) .
C3 O3 1.156(5) .
C4 O4 1.142(5) .
N11 C16 1.343(5) .
N11 C12 1.357(4) .
C12 C13 1.379(5) .
C12 H12 0.95 .
C13 C14 1.411(5) .
C13 H13 0.95 .
C14 C15 1.399(5) .
C14 C17 1.460(5) .
C15 C16 1.380(5) .
C15 H15 0.95 .
C16 H16 0.95 .
C17 C18 1.372(5) .
C17 C37 1.505(5) .
C18 S20 1.740(4) .
C18 S19 1.754(4) .
S19 C21 1.747(4) .
S20 C23 1.758(4) .
C21 C23 1.342(6) .
C21 C22 1.500(5) .
C22 H22A 0.98 .
C22 H22B 0.98 .
C22 H22C 0.98 .
C23 C24 1.502(5) .
C24 H24A 0.98 .
C24 H24B 0.98 .
C24 H24C 0.98 .
N31 C32 1.321(5) .
N31 C36 1.340(5) .
C32 C33 1.378(6) .
C32 H32 0.95 .
C33 C34 1.407(5) .
C33 H33 0.95 .
C34 C35 1.396(5) .
C34 C37 1.443(5) 2_756
C35 C36 1.369(5) .
C35 H35 0.95 .
C36 H36 0.95 .
C37 C38 1.371(5) .
C37 C34 1.443(5) 2_756
C38 S39 1.746(4) .
C38 S40 1.762(4) .
S39 C41 1.760(4) .
S40 C43 1.753(4) .
C41 C43 1.315(5) .
C41 C42 1.509(6) .
C42 H42A 0.98 .
C42 H42B 0.98 .
C42 H42C 0.98 .
C43 C44 1.496(5) .
C44 H44A 0.98 .
C44 H44B 0.98 .
C44 H44C 0.98 .

loop_
_geom_torsion_atom_site_label_1
_geom_torsion_atom_site_label_2
_geom_torsion_atom_site_label_3
_geom_torsion_atom_site_label_4
_geom_torsion
_geom_torsion_site_symmetry_1
_geom_torsion_site_symmetry_4
C2 Mo1 N11 C16 52.6(3) . .
C4 Mo1 N11 C16 139.5(3) . .
C1 Mo1 N11 C16 -37.8(3) . .
N31 Mo1 N11 C16 -131.0(3) . .
C2 Mo1 N11 C12 -119.3(3) . .
C4 Mo1 N11 C12 -32.4(3) . .
C1 Mo1 N11 C12 150.3(3) . .
N31 Mo1 N11 C12 57.1(3) . .
C16 N11 C12 C13 -2.1(6) . .
Mo1 N11 C12 C13 170.5(3) . .
N11 C12 C13 C14 1.1(6) . .
C12 C13 C14 C15 0.1(5) . .
C12 C13 C14 C17 -177.8(3) . .
C13 C14 C15 C16 -0.1(6) . .
C17 C14 C15 C16 177.6(4) . .
C12 N11 C16 C15 2.0(6) . .
Mo1 N11 C16 C15 -170.3(3) . .
C14 C15 C16 N11 -1.0(6) . .
C15 C14 C17 C18 17.9(6) . .
C13 C14 C17 C18 -164.5(4) . .
C15 C14 C17 C37 -159.1(4) . .
C13 C14 C17 C37 18.5(5) . .
C14 C17 C18 S20 2.9(6) . .
C37 C17 C18 S20 179.9(3) . .
C14 C17 C18 S19 -178.8(3) . .
C37 C17 C18 S19 -1.8(5) . .
C17 C18 S19 C21 -178.3(3) . .
S20 C18 S19 C21 0.2(2) . .
C17 C18 S20 C23 178.1(4) . .
S19 C18 S20 C23 -0.2(2) . .
C18 S19 C21 C23 0.0(4) . .
C18 S19 C21 C22 -178.6(3) . .
C22 C21 C23 C24 -2.2(8) . .
S19 C21 C23 C24 179.4(3) . .
C22 C21 C23 S20 178.2(4) . .
S19 C21 C23 S20 -0.2(5) . .
C18 S20 C23 C21 0.3(4) . .
C18 S20 C23 C24 -179.3(3) . .
C3 Mo1 N31 C32 44.5(4) . .
C4 Mo1 N31 C32 -42.2(4) . .
C1 Mo1 N31 C32 132.3(3) . .
N11 Mo1 N31 C32 -133.2(3) . .
C3 Mo1 N31 C36 -144.7(3) . .
C4 Mo1 N31 C36 128.6(3) . .
C1 Mo1 N31 C36 -57.0(3) . .
N11 Mo1 N31 C36 37.6(3) . .
C36 N31 C32 C33 -5.5(7) . .
Mo1 N31 C32 C33 166.0(4) . .
N31 C32 C33 C34 0.6(8) . .
C32 C33 C34 C35 5.0(6) . .
C32 C33 C34 C37 -175.1(4) . 2_756
C33 C34 C35 C36 -5.7(6) . .
C37 C34 C35 C36 174.4(4) 2_756 .
C32 N31 C36 C35 4.7(6) . .
Mo1 N31 C36 C35 -166.5(3) . .
C34 C35 C36 N31 1.0(6) . .
C18 C17 C37 C38 -92.6(4) . .
C14 C17 C37 C38 84.7(4) . .
C18 C17 C37 C34 89.7(4) . 2_756
C14 C17 C37 C34 -93.0(4) . 2_756
C34 C37 C38 S39 1.6(6) 2_756 .
C17 C37 C38 S39 -175.9(3) . .
C34 C37 C38 S40 -179.1(3) 2_756 .
C17 C37 C38 S40 3.4(4) . .
C37 C38 S39 C41 178.4(4) . .
S40 C38 S39 C41 -0.9(2) . .
C37 C38 S40 C43 -178.9(3) . .
S39 C38 S40 C43 0.5(2) . .
C38 S39 C41 C43 1.2(3) . .
C38 S39 C41 C42 -179.7(3) . .
C42 C41 C43 C44 -2.0(7) . .
S39 C41 C43 C44 176.9(3) . .
C42 C41 C43 S40 -180.0(3) . .
S39 C41 C43 S40 -1.1(4) . .
C38 S40 C43 C41 0.4(3) . .
C38 S40 C43 C44 -177.8(3) . .

loop_
_platon_squeeze_void_nr
_platon_squeeze_void_average_x
_platon_squeeze_void_average_y
_platon_squeeze_void_average_z
_platon_squeeze_void_volume
_platon_squeeze_void_count_electrons
_platon_squeeze_void_content
1 0.014 0.170 0.250 1724 294 ' '
2 0.014 -0.170 0.750 1724 295 ' '
